data_1531910
loop_
_publ_author_name
'Mozharivsky, Yu.'
'Pecharsky, A.O.'
'Bud'ko, S.L.'
'Franzen, H.F.'

_publ_section_title
;
 Symmetry-breaking transitions in Sm Cu1+d As2-x Px (d = 0 - 0.2, x = 0 -
 2). Effect of P and additional Cu atoms on crystal structures and
 magnetic properties
;
_journal_name_full 'Zeitschrift fuer Anorganische und Allgemeine Chemie'
_journal_page_first 1619
_journal_page_last 1630
_journal_volume 628
_journal_year 2002
_chemical_formula_sum 'Cu1.15 P2 Sm'
_chemical_name_systematic 'Sm Cu1.15 P2'
_space_group_IT_number 65
_symmetry_space_group_name_Hall '-C 2 2'
_symmetry_space_group_name_H-M 'C m m m'
_cell_angle_alpha 90
_cell_angle_beta 90
_cell_angle_gamma 90
_cell_formula_units_Z 8
_cell_length_a 5.453
_cell_length_b 19.511
_cell_length_c 5.439
_cell_volume 578.674
_citation_journal_id_ASTM ZAACAB
_cod_data_source_file Mozharivsky_ZAACAB_2002_1010.cif
_cod_data_source_block Cu1.15P2Sm1
_cod_original_cell_volume 578.6742
_cod_original_formula_sum 'Cu1.15 P2 Sm1'
_cod_database_code 1531910

loop_
_symmetry_equiv_pos_as_xyz
x,y,z
-x,-y,z
x,-y,-z
-x,y,-z
-x,-y,-z
x,y,-z
-x,y,z
x,-y,z
x+1/2,y+1/2,z
-x+1/2,-y+1/2,z
x+1/2,-y+1/2,-z
-x+1/2,y+1/2,-z
-x+1/2,-y+1/2,-z
x+1/2,y+1/2,-z
-x+1/2,y+1/2,z
x+1/2,-y+1/2,z

loop_
_atom_site_label
_atom_site_type_symbol
_atom_site_fract_x
_atom_site_fract_y
_atom_site_fract_z
_atom_site_occupancy
_atom_site_U_iso_or_equiv
Cu1 Cu 0.25 0.25 0.2484 1 0.0
P1 P 0 0.3259 0.5 1 0.0
Cu2 Cu 0 0.049 0 0.294 0.0
P3 P 0.2631 0 0.2917 1 0.0
Sm1 Sm 0 0.38371 0 1 0.0
P2 P 0 0.1735 0 1 0.0
Sm2 Sm 0 0.12173 0.5 1 0.0
